data_4030204
loop_
_publ_author_name
'Freudenberg, Jan'
'Uptmoor, Andrea C.'
'Rominger, Frank'
'Bunz, Uwe H. F.'

_publ_section_title
;
 Photolability of per-arylated butadienes: en route to
 dihydronaphthalenes.
;
_journal_issue 23
_journal_name_full 'The Journal of organic chemistry'
_journal_page_first 11787
_journal_page_last 11791
_journal_paper_doi 10.1021/jo502293q
_journal_volume 79
_journal_year 2014
_chemical_formula_sum 'C40 H30'
_chemical_formula_weight 510.64
_chemical_name_common '1a in manuscript'
_chemical_name_systematic
; 
 ? 
;
_space_group_IT_number 2
_symmetry_cell_setting triclinic
_symmetry_space_group_name_Hall '-P 1'
_symmetry_space_group_name_H-M 'P -1'
_atom_sites_solution_hydrogens geom
_atom_sites_solution_primary direct
_atom_sites_solution_secondary difmap
_audit_creation_method SHELXL-97
_cell_angle_alpha 77.226(2)
_cell_angle_beta 82.154(2)
_cell_angle_gamma 69.713(2)
_cell_formula_units_Z 2
_cell_length_a 9.5249(10)
_cell_length_b 10.3261(11)
_cell_length_c 16.1226(17)
_cell_measurement_reflns_used 3106
_cell_measurement_temperature 200(2)
_cell_measurement_theta_max 25.53
_cell_measurement_theta_min 2.29
_cell_volume 1447.5(3)
_computing_cell_refinement 'Bruker SAINT'
_computing_data_collection 'Bruker APEX2'
_computing_data_reduction 'Bruker SAINT'
_computing_molecular_graphics 'Bruker SHELXTL'
_computing_publication_material 'Bruker SHELXTL'
_computing_structure_refinement 'SHELXL-97 (Sheldrick, 2008)'
_computing_structure_solution 'SHELXS-97 (Sheldrick, 2008)'
_diffrn_ambient_temperature 200(2)
_diffrn_measured_fraction_theta_full 0.978
_diffrn_measured_fraction_theta_max 0.978
_diffrn_measurement_device_type 'Bruker APEX'
_diffrn_measurement_method '\f and \w scans'
_diffrn_radiation_monochromator graphite
_diffrn_radiation_source 'fine-focus sealed tube'
_diffrn_radiation_type MoK\a
_diffrn_radiation_wavelength 0.71073
_diffrn_reflns_av_R_equivalents 0.0220
_diffrn_reflns_av_sigmaI/netI 0.0405
_diffrn_reflns_limit_h_max 11
_diffrn_reflns_limit_h_min -11
_diffrn_reflns_limit_k_max 12
_diffrn_reflns_limit_k_min -12
_diffrn_reflns_limit_l_max 19
_diffrn_reflns_limit_l_min -19
_diffrn_reflns_number 10887
_diffrn_reflns_theta_full 25.78
_diffrn_reflns_theta_max 25.78
_diffrn_reflns_theta_min 2.14
_exptl_absorpt_coefficient_mu 0.066
_exptl_absorpt_correction_T_max 0.9824
_exptl_absorpt_correction_T_min 0.9740
_exptl_absorpt_correction_type multi-scan
_exptl_absorpt_process_details
;
Sheldrick, G. M. (2008). <i>SADABS</i>. University of G\"ottingen, Germany.
;
_exptl_crystal_colour colourless
_exptl_crystal_density_diffrn 1.172
_exptl_crystal_density_method 'not measured'
_exptl_crystal_description polyhedron
_exptl_crystal_F_000 540
_exptl_crystal_size_max 0.40
_exptl_crystal_size_mid 0.30
_exptl_crystal_size_min 0.27
_refine_diff_density_max 0.185
_refine_diff_density_min -0.165
_refine_diff_density_rms 0.036
_refine_ls_extinction_method none
_refine_ls_goodness_of_fit_ref 1.041
_refine_ls_hydrogen_treatment constr
_refine_ls_matrix_type full
_refine_ls_number_parameters 361
_refine_ls_number_reflns 5434
_refine_ls_number_restraints 0
_refine_ls_restrained_S_all 1.041
_refine_ls_R_factor_all 0.0768
_refine_ls_R_factor_gt 0.0511
_refine_ls_shift/su_max 0.000
_refine_ls_shift/su_mean 0.000
_refine_ls_structure_factor_coef Fsqd
_refine_ls_weighting_details 'calc w=1/[\s^2^(Fo^2^)+(0.0491P)^2^+0.4011P] where P=(Fo^2^+2Fc^2^)/3'
_refine_ls_weighting_scheme calc
_refine_ls_wR_factor_gt 0.1129
_refine_ls_wR_factor_ref 0.1319
_reflns_number_gt 3881
_reflns_number_total 5434
_reflns_threshold_expression >2sigma(I)
_cod_data_source_file jo502293q_si_001.cif
_cod_data_source_block jaf10
_cod_depositor_comments
;
The following automatic conversions were performed:

'_symmetry_cell_setting' value 'Triclinic' changed to 'triclinic'
according to
/home/saulius/struct/COD-crude-data--automatic-downloads/rss-feeds/ACS/lib/dictionaries/cif_core.dic
dictionary named 'cif_core.dic' version 2.4.2 from 2011-04-26.

Automatic conversion script
Id: cif_fix_values 2935 2014-11-11 08:27:57Z andrius 

 Adding full bibliography for 4030204--4030209.cif.
;
_cod_original_sg_symbol_H-M P-1
_cod_database_code 4030204

loop_
_symmetry_equiv_pos_as_xyz
'x, y, z'
'-x, -y, -z'

loop_
_atom_site_label
_atom_site_type_symbol
_atom_site_fract_x
_atom_site_fract_y
_atom_site_fract_z
_atom_site_U_iso_or_equiv
_atom_site_adp_type
_atom_site_occupancy
_atom_site_symmetry_multiplicity
_atom_site_calc_flag
_atom_site_refinement_flags
C1 C 0.7092(2) 0.28162(19) 0.70097(11) 0.0337(4) Uani 1 1 d .
C2 C 0.8254(2) 0.28561(19) 0.73998(11) 0.0333(4) Uani 1 1 d .
C3 C 0.8037(2) 0.3886(2) 0.79734(11) 0.0340(4) Uani 1 1 d .
C4 C 0.7523(2) 0.5291(2) 0.76803(11) 0.0340(4) Uani 1 1 d .
C11 C 0.7347(2) 0.1957(2) 0.63386(12) 0.0352(4) Uani 1 1 d .
C12 C 0.8210(2) 0.2202(2) 0.55911(12) 0.0421(5) Uani 1 1 d .
H12 H 0.8640 0.2930 0.5504 0.050 Uiso 1 1 calc R
C13 C 0.8449(2) 0.1391(2) 0.49708(13) 0.0500(5) Uani 1 1 d .
H13 H 0.9020 0.1584 0.4456 0.060 Uiso 1 1 calc R
C14 C 0.7865(3) 0.0311(2) 0.50962(15) 0.0545(6) Uani 1 1 d .
H14 H 0.8063 -0.0263 0.4680 0.065 Uiso 1 1 calc R
C15 C 0.6992(3) 0.0068(2) 0.58285(15) 0.0516(6) Uani 1 1 d .
H15 H 0.6579 -0.0671 0.5915 0.062 Uiso 1 1 calc R
C16 C 0.6713(2) 0.0898(2) 0.64406(13) 0.0415(5) Uani 1 1 d .
H16 H 0.6082 0.0742 0.6935 0.050 Uiso 1 1 calc R
C21 C 0.9836(2) 0.1882(2) 0.73275(11) 0.0343(4) Uani 1 1 d .
C22 C 1.0196(2) 0.0467(2) 0.72809(13) 0.0417(5) Uani 1 1 d .
H22 H 0.9416 0.0104 0.7254 0.050 Uiso 1 1 calc R
C23 C 1.1671(2) -0.0415(2) 0.72730(14) 0.0506(5) Uani 1 1 d .
H23 H 1.1890 -0.1372 0.7238 0.061 Uiso 1 1 calc R
C24 C 1.2829(2) 0.0082(2) 0.73148(14) 0.0515(6) Uani 1 1 d .
H24 H 1.3839 -0.0530 0.7312 0.062 Uiso 1 1 calc R
C25 C 1.2502(2) 0.1470(2) 0.73601(14) 0.0492(5) Uani 1 1 d .
H25 H 1.3289 0.1825 0.7385 0.059 Uiso 1 1 calc R
C26 C 1.1017(2) 0.2356(2) 0.73698(13) 0.0415(5) Uani 1 1 d .
H26 H 1.0807 0.3312 0.7406 0.050 Uiso 1 1 calc R
C31 C 0.8502(2) 0.3247(2) 0.88620(12) 0.0395(5) Uani 1 1 d .
C32 C 0.8141(2) 0.2089(2) 0.93114(13) 0.0510(6) Uani 1 1 d .
H32 H 0.7603 0.1682 0.9050 0.061 Uiso 1 1 calc R
C33 C 0.8559(3) 0.1508(3) 1.01454(16) 0.0686(7) Uani 1 1 d .
H33 H 0.8273 0.0735 1.0458 0.082 Uiso 1 1 calc R
C34 C 0.9388(4) 0.2063(3) 1.05121(16) 0.0764(8) Uani 1 1 d .
H34 H 0.9662 0.1680 1.1082 0.092 Uiso 1 1 calc R
C35 C 0.9822(3) 0.3168(3) 1.00575(16) 0.0707(8) Uani 1 1 d .
H35 H 1.0433 0.3521 1.0304 0.085 Uiso 1 1 calc R
C36 C 0.9372(3) 0.3766(2) 0.92437(13) 0.0523(6) Uani 1 1 d .
H36 H 0.9658 0.4544 0.8938 0.063 Uiso 1 1 calc R
C41 C 0.7062(2) 0.6363(2) 0.82446(12) 0.0406(5) Uani 1 1 d .
C42 C 0.7495(3) 0.7556(2) 0.80267(13) 0.0484(5) Uani 1 1 d .
H42 H 0.8103 0.7680 0.7517 0.058 Uiso 1 1 calc R
C43 C 0.7063(3) 0.8563(3) 0.85315(16) 0.0677(7) Uani 1 1 d .
H43 H 0.7392 0.9359 0.8377 0.081 Uiso 1 1 calc R
C44 C 0.6158(4) 0.8411(3) 0.92576(18) 0.0852(10) Uani 1 1 d .
H44 H 0.5861 0.9100 0.9609 0.102 Uiso 1 1 calc R
C45 C 0.5675(4) 0.7253(4) 0.94804(17) 0.0832(9) Uani 1 1 d .
H45 H 0.5039 0.7154 0.9981 0.100 Uiso 1 1 calc R
C46 C 0.6121(3) 0.6237(3) 0.89723(14) 0.0622(7) Uani 1 1 d .
H46 H 0.5778 0.5449 0.9124 0.075 Uiso 1 1 calc R
C51 C 0.7284(2) 0.59094(19) 0.67586(11) 0.0330(4) Uani 1 1 d .
C52 C 0.8461(2) 0.5738(2) 0.61352(12) 0.0437(5) Uani 1 1 d .
H52 H 0.9451 0.5197 0.6291 0.052 Uiso 1 1 calc R
C53 C 0.8209(3) 0.6344(2) 0.52917(13) 0.0525(6) Uani 1 1 d .
H53 H 0.9028 0.6236 0.4875 0.063 Uiso 1 1 calc R
C54 C 0.6776(3) 0.7104(2) 0.50530(14) 0.0540(6) Uani 1 1 d .
H54 H 0.6602 0.7502 0.4471 0.065 Uiso 1 1 calc R
C55 C 0.5602(3) 0.7285(2) 0.56600(15) 0.0535(6) Uani 1 1 d .
H55 H 0.4611 0.7804 0.5496 0.064 Uiso 1 1 calc R
C56 C 0.5849(2) 0.6716(2) 0.65100(13) 0.0418(5) Uani 1 1 d .
H56 H 0.5032 0.6879 0.6927 0.050 Uiso 1 1 calc R
C61 C 0.5490(2) 0.3646(2) 0.71737(12) 0.0365(4) Uani 1 1 d .
C62 C 0.4559(2) 0.4256(2) 0.64962(13) 0.0421(5) Uani 1 1 d .
H62 H 0.4956 0.4120 0.5937 0.051 Uiso 1 1 calc R
C63 C 0.3068(2) 0.5055(2) 0.66211(15) 0.0503(6) Uani 1 1 d .
H63 H 0.2463 0.5473 0.6148 0.060 Uiso 1 1 calc R
C64 C 0.2461(3) 0.5245(3) 0.74280(17) 0.0585(6) Uani 1 1 d .
H64 H 0.1442 0.5801 0.7513 0.070 Uiso 1 1 calc R
C65 C 0.3342(3) 0.4624(3) 0.81114(16) 0.0618(7) Uani 1 1 d .
H65 H 0.2926 0.4739 0.8671 0.074 Uiso 1 1 calc R
C66 C 0.4840(2) 0.3828(2) 0.79840(13) 0.0490(5) Uani 1 1 d .
H66 H 0.5432 0.3398 0.8462 0.059 Uiso 1 1 calc R

loop_
_atom_site_aniso_label
_atom_site_aniso_U_11
_atom_site_aniso_U_22
_atom_site_aniso_U_33
_atom_site_aniso_U_23
_atom_site_aniso_U_13
_atom_site_aniso_U_12
C1 0.0337(10) 0.0317(10) 0.0355(10) -0.0028(8) -0.0013(8) -0.0129(9)
C2 0.0327(10) 0.0347(10) 0.0327(10) -0.0055(8) -0.0023(7) -0.0117(8)
C3 0.0310(10) 0.0378(11) 0.0342(10) -0.0066(8) -0.0029(8) -0.0124(9)
C4 0.0324(10) 0.0399(11) 0.0325(10) -0.0069(8) -0.0039(7) -0.0143(9)
C11 0.0323(10) 0.0343(10) 0.0404(11) -0.0052(8) -0.0084(8) -0.0113(9)
C12 0.0421(12) 0.0437(12) 0.0428(11) -0.0064(9) -0.0044(9) -0.0173(10)
C13 0.0468(13) 0.0554(14) 0.0419(12) -0.0126(10) -0.0019(9) -0.0078(11)
C14 0.0583(15) 0.0482(14) 0.0581(14) -0.0214(11) -0.0140(11) -0.0077(12)
C15 0.0547(14) 0.0390(12) 0.0656(15) -0.0135(11) -0.0156(11) -0.0142(11)
C16 0.0407(12) 0.0369(11) 0.0497(12) -0.0053(9) -0.0070(9) -0.0165(10)
C21 0.0333(10) 0.0368(11) 0.0320(10) -0.0049(8) -0.0025(7) -0.0115(9)
C22 0.0381(11) 0.0368(11) 0.0510(12) -0.0053(9) -0.0072(9) -0.0133(10)
C23 0.0468(13) 0.0376(12) 0.0622(14) -0.0113(10) -0.0080(10) -0.0045(10)
C24 0.0364(12) 0.0474(13) 0.0636(14) -0.0141(11) -0.0003(10) -0.0037(10)
C25 0.0312(11) 0.0530(14) 0.0651(14) -0.0153(11) -0.0022(9) -0.0138(10)
C26 0.0373(11) 0.0385(11) 0.0502(12) -0.0103(9) -0.0046(9) -0.0123(9)
C31 0.0404(11) 0.0393(11) 0.0340(10) -0.0083(9) -0.0032(8) -0.0058(9)
C32 0.0488(13) 0.0534(14) 0.0441(12) 0.0004(10) -0.0049(10) -0.0138(11)
C33 0.0764(18) 0.0609(17) 0.0526(15) 0.0140(12) -0.0037(13) -0.0178(15)
C34 0.101(2) 0.0751(19) 0.0408(14) -0.0003(13) -0.0217(14) -0.0141(17)
C35 0.096(2) 0.0629(17) 0.0533(15) -0.0068(13) -0.0349(14) -0.0180(16)
C36 0.0673(15) 0.0463(13) 0.0432(12) -0.0071(10) -0.0203(11) -0.0131(12)
C41 0.0392(11) 0.0416(12) 0.0363(11) -0.0119(9) -0.0065(8) -0.0030(9)
C42 0.0599(14) 0.0426(12) 0.0433(12) -0.0153(10) -0.0088(10) -0.0111(11)
C43 0.091(2) 0.0499(15) 0.0615(16) -0.0245(12) -0.0186(14) -0.0091(14)
C44 0.108(3) 0.069(2) 0.0635(18) -0.0394(15) -0.0053(16) 0.0057(18)
C45 0.090(2) 0.089(2) 0.0491(15) -0.0252(15) 0.0178(14) -0.0034(19)
C46 0.0660(16) 0.0608(16) 0.0496(14) -0.0175(12) 0.0105(11) -0.0088(13)
C51 0.0381(11) 0.0290(10) 0.0349(10) -0.0068(8) -0.0055(8) -0.0132(9)
C52 0.0458(12) 0.0441(12) 0.0375(11) -0.0083(9) 0.0000(9) -0.0104(10)
C53 0.0738(17) 0.0496(13) 0.0360(12) -0.0113(10) 0.0054(11) -0.0238(13)
C54 0.0845(18) 0.0503(14) 0.0392(12) -0.0017(10) -0.0161(12) -0.0367(14)
C55 0.0553(14) 0.0484(13) 0.0605(14) 0.0093(11) -0.0295(12) -0.0242(12)
C56 0.0381(11) 0.0385(12) 0.0493(12) -0.0013(9) -0.0085(9) -0.0154(10)
C61 0.0345(11) 0.0354(11) 0.0435(11) -0.0062(9) -0.0040(8) -0.0166(9)
C62 0.0396(12) 0.0391(11) 0.0518(12) -0.0082(9) -0.0089(9) -0.0159(10)
C63 0.0402(12) 0.0410(12) 0.0703(15) -0.0075(11) -0.0157(11) -0.0115(10)
C64 0.0348(12) 0.0536(15) 0.0869(19) -0.0187(13) -0.0039(12) -0.0110(11)
C65 0.0402(13) 0.0824(18) 0.0647(16) -0.0249(13) 0.0094(11) -0.0204(13)
C66 0.0364(12) 0.0650(15) 0.0461(12) -0.0120(11) -0.0002(9) -0.0173(11)

loop_
_atom_type_symbol
_atom_type_description
_atom_type_scat_dispersion_real
_atom_type_scat_dispersion_imag
_atom_type_scat_source
C C 0.0033 0.0016 'International Tables Vol C Tables 4.2.6.8 and 6.1.1.4'
H H 0.0000 0.0000 'International Tables Vol C Tables 4.2.6.8 and 6.1.1.4'

loop_
_geom_angle_atom_site_label_1
_geom_angle_atom_site_label_2
_geom_angle_atom_site_label_3
_geom_angle
C2 C1 C61 124.54(17)
C2 C1 C11 121.50(17)
C61 C1 C11 113.90(15)
C1 C2 C21 124.59(17)
C1 C2 C3 121.83(17)
C21 C2 C3 113.55(15)
C4 C3 C31 123.27(17)
C4 C3 C2 121.36(16)
C31 C3 C2 115.30(16)
C3 C4 C51 122.45(17)
C3 C4 C41 123.70(17)
C51 C4 C41 113.77(16)
C12 C11 C16 118.30(18)
C12 C11 C1 120.88(17)
C16 C11 C1 120.82(17)
C13 C12 C11 120.49(19)
C13 C12 H12 119.8
C11 C12 H12 119.8
C14 C13 C12 120.5(2)
C14 C13 H13 119.8
C12 C13 H13 119.8
C15 C14 C13 119.6(2)
C15 C14 H14 120.2
C13 C14 H14 120.2
C14 C15 C16 120.3(2)
C14 C15 H15 119.9
C16 C15 H15 119.9
C15 C16 C11 120.8(2)
C15 C16 H16 119.6
C11 C16 H16 119.6
C26 C21 C22 117.15(18)
C26 C21 C2 119.54(17)
C22 C21 C2 123.13(17)
C23 C22 C21 121.01(19)
C23 C22 H22 119.5
C21 C22 H22 119.5
C24 C23 C22 120.8(2)
C24 C23 H23 119.6
C22 C23 H23 119.6
C25 C24 C23 119.2(2)
C25 C24 H24 120.4
C23 C24 H24 120.4
C24 C25 C26 120.0(2)
C24 C25 H25 120.0
C26 C25 H25 120.0
C21 C26 C25 121.82(19)
C21 C26 H26 119.1
C25 C26 H26 119.1
C32 C31 C36 118.22(19)
C32 C31 C3 120.94(18)
C36 C31 C3 120.77(18)
C31 C32 C33 120.7(2)
C31 C32 H32 119.6
C33 C32 H32 119.6
C34 C33 C32 119.6(2)
C34 C33 H33 120.2
C32 C33 H33 120.2
C35 C34 C33 120.3(2)
C35 C34 H34 119.9
C33 C34 H34 119.9
C34 C35 C36 120.0(2)
C34 C35 H35 120.0
C36 C35 H35 120.0
C35 C36 C31 121.0(2)
C35 C36 H36 119.5
C31 C36 H36 119.5
C46 C41 C42 118.0(2)
C46 C41 C4 121.1(2)
C42 C41 C4 120.83(18)
C43 C42 C41 121.7(2)
C43 C42 H42 119.2
C41 C42 H42 119.2
C44 C43 C42 119.7(3)
C44 C43 H43 120.2
C42 C43 H43 120.2
C43 C44 C45 120.1(3)
C43 C44 H44 120.0
C45 C44 H44 120.0
C44 C45 C46 120.0(3)
C44 C45 H45 120.0
C46 C45 H45 120.0
C41 C46 C45 120.5(3)
C41 C46 H46 119.7
C45 C46 H46 119.7
C52 C51 C56 118.15(18)
C52 C51 C4 122.18(17)
C56 C51 C4 119.65(17)
C53 C52 C51 120.9(2)
C53 C52 H52 119.6
C51 C52 H52 119.6
C54 C53 C52 120.2(2)
C54 C53 H53 119.9
C52 C53 H53 119.9
C55 C54 C53 119.7(2)
C55 C54 H54 120.2
C53 C54 H54 120.2
C54 C55 C56 120.5(2)
C54 C55 H55 119.8
C56 C55 H55 119.8
C55 C56 C51 120.6(2)
C55 C56 H56 119.7
C51 C56 H56 119.7
C66 C61 C62 117.01(19)
C66 C61 C1 123.17(17)
C62 C61 C1 119.80(18)
C63 C62 C61 121.5(2)
C63 C62 H62 119.2
C61 C62 H62 119.2
C64 C63 C62 120.2(2)
C64 C63 H63 119.9
C62 C63 H63 119.9
C63 C64 C65 119.5(2)
C63 C64 H64 120.3
C65 C64 H64 120.3
C64 C65 C66 120.1(2)
C64 C65 H65 119.9
C66 C65 H65 119.9
C61 C66 C65 121.5(2)
C61 C66 H66 119.2
C65 C66 H66 119.2

loop_
_geom_bond_atom_site_label_1
_geom_bond_atom_site_label_2
_geom_bond_distance
C1 C2 1.363(2)
C1 C61 1.488(3)
C1 C11 1.490(3)
C2 C21 1.499(3)
C2 C3 1.503(2)
C3 C4 1.355(3)
C3 C31 1.495(3)
C4 C51 1.497(2)
C4 C41 1.499(3)
C11 C12 1.390(3)
C11 C16 1.393(3)
C12 C13 1.389(3)
C12 H12 0.9500
C13 C14 1.377(3)
C13 H13 0.9500
C14 C15 1.376(3)
C14 H14 0.9500
C15 C16 1.387(3)
C15 H15 0.9500
C16 H16 0.9500
C21 C26 1.388(3)
C21 C22 1.398(3)
C22 C23 1.384(3)
C22 H22 0.9500
C23 C24 1.383(3)
C23 H23 0.9500
C24 C25 1.374(3)
C24 H24 0.9500
C25 C26 1.393(3)
C25 H25 0.9500
C26 H26 0.9500
C31 C32 1.381(3)
C31 C36 1.395(3)
C32 C33 1.396(3)
C32 H32 0.9500
C33 C34 1.375(4)
C33 H33 0.9500
C34 C35 1.373(4)
C34 H34 0.9500
C35 C36 1.378(3)
C35 H35 0.9500
C36 H36 0.9500
C41 C46 1.387(3)
C41 C42 1.390(3)
C42 C43 1.378(3)
C42 H42 0.9500
C43 C44 1.370(4)
C43 H43 0.9500
C44 C45 1.384(4)
C44 H44 0.9500
C45 C46 1.389(4)
C45 H45 0.9500
C46 H46 0.9500
C51 C52 1.390(3)
C51 C56 1.391(3)
C52 C53 1.381(3)
C52 H52 0.9500
C53 C54 1.376(3)
C53 H53 0.9500
C54 C55 1.372(3)
C54 H54 0.9500
C55 C56 1.384(3)
C55 H55 0.9500
C56 H56 0.9500
C61 C66 1.390(3)
C61 C62 1.396(3)
C62 C63 1.386(3)
C62 H62 0.9500
C63 C64 1.376(3)
C63 H63 0.9500
C64 C65 1.377(3)
C64 H64 0.9500
C65 C66 1.391(3)
C65 H65 0.9500
C66 H66 0.9500

loop_
_geom_torsion_atom_site_label_1
_geom_torsion_atom_site_label_2
_geom_torsion_atom_site_label_3
_geom_torsion_atom_site_label_4
_geom_torsion
C61 C1 C2 C21 171.20(16)
C11 C1 C2 C21 -11.6(3)
C61 C1 C2 C3 -7.0(3)
C11 C1 C2 C3 170.17(16)
C1 C2 C3 C4 -60.8(3)
C21 C2 C3 C4 120.74(19)
C1 C2 C3 C31 122.18(19)
C21 C2 C3 C31 -56.2(2)
C31 C3 C4 C51 170.52(17)
C2 C3 C4 C51 -6.2(3)
C31 C3 C4 C41 -13.0(3)
C2 C3 C4 C41 170.26(17)
C2 C1 C11 C12 -60.0(3)
C61 C1 C11 C12 117.46(19)
C2 C1 C11 C16 120.7(2)
C61 C1 C11 C16 -61.9(2)
C16 C11 C12 C13 -1.0(3)
C1 C11 C12 C13 179.63(18)
C11 C12 C13 C14 -1.6(3)
C12 C13 C14 C15 2.4(3)
C13 C14 C15 C16 -0.6(3)
C14 C15 C16 C11 -2.1(3)
C12 C11 C16 C15 2.8(3)
C1 C11 C16 C15 -177.83(18)
C1 C2 C21 C26 148.79(19)
C3 C2 C21 C26 -32.8(2)
C1 C2 C21 C22 -36.1(3)
C3 C2 C21 C22 142.29(18)
C26 C21 C22 C23 -0.3(3)
C2 C21 C22 C23 -175.57(18)
C21 C22 C23 C24 0.3(3)
C22 C23 C24 C25 -0.3(3)
C23 C24 C25 C26 0.5(3)
C22 C21 C26 C25 0.5(3)
C2 C21 C26 C25 175.88(18)
C24 C25 C26 C21 -0.5(3)
C4 C3 C31 C32 139.5(2)
C2 C3 C31 C32 -43.6(3)
C4 C3 C31 C36 -43.6(3)
C2 C3 C31 C36 133.4(2)
C36 C31 C32 C33 3.9(3)
C3 C31 C32 C33 -179.1(2)
C31 C32 C33 C34 -2.5(4)
C32 C33 C34 C35 -0.9(4)
C33 C34 C35 C36 2.8(4)
C34 C35 C36 C31 -1.4(4)
C32 C31 C36 C35 -2.0(3)
C3 C31 C36 C35 -179.0(2)
C3 C4 C41 C46 -47.7(3)
C51 C4 C41 C46 129.1(2)
C3 C4 C41 C42 136.1(2)
C51 C4 C41 C42 -47.2(2)
C46 C41 C42 C43 2.7(3)
C4 C41 C42 C43 179.0(2)
C41 C42 C43 C44 -1.5(4)
C42 C43 C44 C45 -0.3(4)
C43 C44 C45 C46 0.6(5)
C42 C41 C46 C45 -2.3(4)
C4 C41 C46 C45 -178.6(2)
C44 C45 C46 C41 0.7(4)
C3 C4 C51 C52 -64.3(3)
C41 C4 C51 C52 118.9(2)
C3 C4 C51 C56 117.5(2)
C41 C4 C51 C56 -59.3(2)
C56 C51 C52 C53 -0.5(3)
C4 C51 C52 C53 -178.76(18)
C51 C52 C53 C54 -1.4(3)
C52 C53 C54 C55 1.5(3)
C53 C54 C55 C56 0.4(3)
C54 C55 C56 C51 -2.4(3)
C52 C51 C56 C55 2.4(3)
C4 C51 C56 C55 -179.29(18)
C2 C1 C61 C66 -41.6(3)
C11 C1 C61 C66 140.98(19)
C2 C1 C61 C62 140.01(19)
C11 C1 C61 C62 -37.4(2)
C66 C61 C62 C63 2.6(3)
C1 C61 C62 C63 -178.93(18)
C61 C62 C63 C64 -1.2(3)
C62 C63 C64 C65 -0.6(3)
C63 C64 C65 C66 1.0(4)
C62 C61 C66 C65 -2.3(3)
C1 C61 C66 C65 179.3(2)
C64 C65 C66 C61 0.6(4)
